data_1557259
loop_
_publ_author_name
'Butts, Craig P.'
'Eberson, Lennart'
'Hartshorn, Michael P.'
'Radner, Finn'
'Robinson, Ward T.'
'Wood, Bryan R.'

_publ_section_title
;
 Regiochemistry of the Reaction between Dibenzothiophene Radical Cation
 and Nucleophiles or Nitrogen Dioxide
;
_journal_name_full 'Acta Chemica Scandinavica'
_journal_page_first 839
_journal_page_last 848
_journal_paper_doi 10.3891/acta.chem.scand.51-0839
_journal_volume 51
_journal_year 1997
_chemical_formula_sum 'C13 H9 N3 O7 S'
_chemical_formula_weight 351.29
_chemical_name_common
;
r-1-Hydroxy-c-4-trinitromethy1-1,4-dihydrodibenzothiophene
;
_space_group_IT_number 15
_space_group_name_Hall '-C 2yc'
_space_group_name_H-M_alt 'C 1 2/c 1'
_symmetry_cell_setting monoclinic
_symmetry_Int_Tables_number 15
_symmetry_space_group_name_Hall '-C 2yc'
_symmetry_space_group_name_H-M 'C 1 2/c 1'
_cell_angle_alpha 90.
_cell_angle_beta 128.94(1)
_cell_angle_gamma 90.
_cell_formula_units_Z 16
_cell_length_a 29.207(4)
_cell_length_b 12.714(2)
_cell_length_c 19.984(3)
_cell_volume 5771.9(17)
_diffrn_ambient_temperature 148
_diffrn_radiation_probe x-ray
_diffrn_radiation_type MoK\a
_diffrn_radiation_wavelength 0.71069
_exptl_absorpt_coefficient_mu 0.268
_refine_ls_number_reflns 2437
_refine_ls_R_factor_gt 0.031
_refine_ls_wR_factor_gt 0.070
_cod_data_source_file Acta-Chem-Scand-1997-51-839.cif
_cod_data_source_block 1
_cod_original_cell_volume 5772.9(17)
_cod_original_sg_symbol_H-M 'C 2/c'
_cod_database_code 1557259

loop_
_space_group_symop_id
_space_group_symop_operation_xyz
1 x,y,z
2 -x,y,1/2-z
3 -x,-y,-z
4 x,-y,1/2+z
5 1/2+x,1/2+y,z
6 1/2-x,1/2+y,1/2-z
7 1/2-x,1/2-y,-z
8 1/2+x,1/2-y,1/2+z

loop_
_atom_site_label
_atom_site_type_symbol
_atom_site_thermal_displace_type
_atom_site_fract_x
_atom_site_fract_y
_atom_site_fract_z
_atom_site_occupancy
_atom_site_U_iso_or_equiv
_atom_site_calc_flag
_atom_site_refinement_flags
_atom_site_disorder_assembly
_atom_site_disorder_group
S5 S Uiso 0.25810(10) 0.26530(10) 0.39580(10) 1.000 0.0310(10) . . . .
S5' S Uiso 0.13320(10) 0.53360(10) 0.14760(10) 1.000 0.0340(10) . . . .
O5 O Uiso 0.44450(10) 0.2074(2) 0.66950(10) 1.000 0.0370(10) . . . .
O11 O Uiso 0.43670(10) 0.5355(2) 0.5691(2) 1.000 0.0880(10) . . . .
O12 O Uiso 0.40690(10) 0.3852(2) 0.5016(2) 1.000 0.0640(10) . . . .
O21 O Uiso 0.31690(10) 0.4759(2) 0.3510(2) 1.000 0.0740(10) . . . .
O22 O Uiso 0.24440(10) 0.4907(2) 0.35560(10) 1.000 0.0650(10) . . . .
O31 O Uiso 0.32020(10) 0.6372(2) 0.5416(2) 1.000 0.0500(10) . . . .
O32 O Uiso 0.34050(10) 0.6700(2) 0.4579(2) 1.000 0.0870(10) . . . .
N1 N Uiso 0.39960(10) 0.4707(2) 0.5206(2) 1.000 0.0510(10) . . . .
N2 N Uiso 0.2962(2) 0.4846(2) 0.3872(2) 1.000 0.0500(10) . . . .
N3 N Uiso 0.33280(10) 0.6111(2) 0.4975(2) 1.000 0.0440(10) . . . .
C1 C Uiso 0.39070(10) 0.2429(2) 0.6510(2) 1.000 0.0280(10) . . . .
C2 C Uiso 0.39730(10) 0.3550(2) 0.6767(2) 1.000 0.0320(10) . . . .
C3 C Uiso 0.36650(10) 0.4330(2) 0.6242(2) 1.000 0.0310(10) . . . .
C4 C Uiso 0.32010(10) 0.4224(2) 0.5279(2) 1.000 0.0240(10) . . . .
C4A C Uiso 0.31180(10) 0.3079(2) 0.5015(2) 1.000 0.0230(10) . . . .
O5' O Uiso -0.02370(10) 0.49480(10) 0.16540(10) 1.000 0.0370(10) . . . .
C5A C Uiso 0.27660(10) 0.1348(2) 0.4281(2) 1.000 0.0290(10) . . . .
C6 C Uiso 0.25120(10) 0.0460(2) 0.3752(2) 1.000 0.0380(10) . . . .
C7 C Uiso 0.26900(10) -0.0513(2) 0.4142(2) 1.000 0.0470(10) . . . .
C8 C Uiso 0.31100(10) -0.0610(2) 0.5030(2) 1.000 0.0450(10) . . . .
C9 C Uiso 0.33700(10) 0.0261(2) 0.5546(2) 1.000 0.0370(10) . . . .
C9A C Uiso 0.32080(10) 0.1262(2) 0.5171(2) 1.000 0.0260(10) . . . .
C9B C Uiso 0.34150(10) 0.2281(2) 0.5575(2) 1.000 0.0220(10) . . . .
C10 C Uiso 0.33690(10) 0.4932(2) 0.4848(2) 1.000 0.0300(10) . . . .
O11' O Uiso 0.05990(10) 0.8291(2) 0.26640(10) 1.000 0.0500(10) . . . .
O12' O Uiso 0.08360(10) 0.6638(2) 0.28110(10) 1.000 0.0540(10) . . . .
O21' O Uiso 0.18840(10) 0.7163(2) 0.32090(10) 1.000 0.0560(10) . . . .
O22' O Uiso 0.17610(10) 0.7531(2) 0.2044(2) 1.000 0.0530(10) . . . .
O31' O Uiso 0.05060(10) 0.9111(2) 0.10210(10) 1.000 0.0430(10) . . . .
O32' O Uiso 0.12870(10) 0.9363(2) 0.23490(10) 1.000 0.0450(10) . . . .
N1' N Uiso 0.07830(10) 0.7519(2) 0.25410(10) 1.000 0.0370(10) . . . .
N2' N Uiso 0.15910(10) 0.7413(2) 0.2458(2) 1.000 0.0380(10) . . . .
N3' N Uiso 0.09010(10) 0.8823(2) 0.1746(2) 1.000 0.0330(10) . . . .
C1' C Uiso -0.02480(10) 0.5247(2) 0.0950(2) 1.000 0.0260(10) . . . .
C4A' C Uiso 0.06880(10) 0.5815(2) 0.1258(2) 1.000 0.0250(10) . . . .
C2' C Uiso -0.04220(10) 0.6367(2) 0.0733(2) 1.000 0.0290(10) . . . .
C5A' C Uiso 0.11180(10) 0.4052(2) 0.1448(2) 1.000 0.0330(10) . . . .
C3' C Uiso -0.00930(10) 0.7125(2) 0.0788(2) 1.000 0.0280(10) . . . .
C9A' C Uiso 0.05620(10) 0.4006(2) 0.1241(2) 1.000 0.0270(10) . . . .
C4' C Uiso 0.05370(10) 0.6965(2) 0.1133(2) 1.000 0.0250(10) . . . .
C9B' C Uiso 0.03340(10) 0.5045(2) 0.1155(2) 1.000 0.0240(10) . . . .
C6' C Uiso 0.14310(10) 0.3135(2) 0.1579(2) 1.000 0.0420(10) . . . .
C7' C Uiso 0.1173(2) 0.2187(2) 0.1482(2) 1.000 0.0470(10) . . . .
C8' C Uiso 0.0608(2) 0.2123(2) 0.1241(2) 1.000 0.0410(10) . . . .
C9' C Uiso 0.03140(10) 0.3019(2) 0.1141(2) 1.000 0.0350(10) . . . .
C10' C Uiso 0.09390(10) 0.7636(2) 0.1949(2) 1.000 0.0270(10) . . . .

loop_
_atom_type_symbol
_atom_type_description
_atom_type_scat_dispersion_real
_atom_type_scat_dispersion_imag
_atom_type_scat_source
C C 0.0033 0.0016 ' International Tables Vol C Tables 4.2.6.8 and 6.1.1.4'
N N 0.0061 0.0033 ' International Tables Vol C Tables 4.2.6.8 and 6.1.1.4'
O O 0.0106 0.0060 ' International Tables Vol C Tables 4.2.6.8 and 6.1.1.4'
S S 0.1246 0.1234 ' International Tables Vol C Tables 4.2.6.8 and 6.1.1.4'

loop_
_geom_angle_atom_site_label_1
_geom_angle_atom_site_label_2
_geom_angle_atom_site_label_3
_geom_angle
_geom_angle_site_symmetry_1
_geom_angle_site_symmetry_2
_geom_angle_site_symmetry_3
_geom_angle_publ_flag
C4A S5 C5A 90.78(15) . . . yes
C4A' S5' C5A' 90.6(2) . . . yes
O11 N1 O12 127.9(4) . . . yes
O12 N1 C10 114.8(3) . . . yes
O11 N1 C10 117.1(3) . . . yes
O21 N2 O22 128.4(3) . . . yes
O21 N2 C10 119.6(5) . . . yes
O22 N2 C10 112.0(4) . . . yes
O31 N3 O32 125.5(3) . . . yes
O31 N3 C10 119.0(3) . . . yes
O32 N3 C10 115.5(3) . . . yes
O5 C1 C9B 108.6(3) . . . yes
C2 C1 C9B 111.6(2) . . . no
O5 C1 C2 109.1(3) . . . yes
C1 C2 C3 125.2(3) . . . no
C2 C3 C4 124.7(3) . . . no
C3 C4 C10 108.5(3) . . . no
C4A C4 C10 114.1(3) . . . no
C3 C4 C4A 110.4(2) . . . no
S5 C4A C9B 113.0(2) . . . yes
C4 C4A C9B 123.8(3) . . . no
S5 C4A C4 123.0(2) . . . yes
S5 C5A C6 126.6(2) . . . yes
C6 C5A C9A 121.7(2) . . . no
S5 C5A C9A 111.7(2) . . . yes
C5A C6 C7 117.7(3) . . . no
C6 C7 C8 121.2(3) . . . no
C7 C8 C9 121.0(3) . . . no
C8 C9 C9A 119.4(3) . . . no
C5A C9A C9 118.9(3) . . . no
C5A C9A C9B 111.6(2) . . . no
C9 C9A C9B 129.4(3) . . . no
C1 C9B C4A 123.9(2) . . . no
C1 C9B C9A 123.4(2) . . . no
C4A C9B C9A 112.8(3) . . . no
N1 C10 N3 107.6(3) . . . yes
N1 C10 C4 110.1(2) . . . yes
N1 C10 N2 109.3(3) . . . yes
N2 C10 C4 114.4(3) . . . yes
N3 C10 C4 113.4(3) . . . yes
N2 C10 N3 101.7(2) . . . yes
O11' N1' O12' 127.3(3) . . . yes
O11' N1' C10' 117.7(2) . . . yes
O12' N1' C10' 114.9(3) . . . yes
O21' N2' O22' 127.1(4) . . . yes
O21' N2' C10' 119.4(3) . . . yes
O22' N2' C10' 113.5(3) . . . yes
O31' N3' O32' 127.4(3) . . . yes
O31' N3' C10' 117.8(3) . . . yes
O32' N3' C10' 114.9(3) . . . yes
O5' C1' C2' 109.5(3) . . . yes
O5' C1' C9B' 111.3(3) . . . yes
C2' C1' C9B' 111.5(3) . . . no
S5' C4A' C4' 122.5(3) . . . yes
S5' C4A' C9B' 112.8(2) . . . yes
C4' C4A' C9B' 124.5(3) . . . no
C1' C2' C3' 125.5(3) . . . no
S5' C5A' C9A' 112.0(2) . . . yes
S5' C5A' C6' 126.7(3) . . . yes
C9A' C5A' C6' 121.3(3) . . . no
C2' C3' C4' 123.5(3) . . . no
C5A' C9A' C9B' 111.1(3) . . . no
C5A' C9A' C9' 118.6(3) . . . no
C9B' C9A' C9' 130.3(3) . . . no
C4A' C4' C3' 110.6(3) . . . no
C4A' C4' C10' 114.6(3) . . . no
C3' C4' C10' 107.9(3) . . . no
C1' C9B' C4A' 123.3(3) . . . no
C1' C9B' C9A' 123.3(3) . . . no
C4A' C9B' C9A' 113.4(3) . . . no
C5A' C6' C7' 118.0(4) . . . no
C6' C7' C8' 121.6(3) . . . no
C7' C8' C9' 119.9(3) . . . no
C9A' C9' C8' 120.4(4) . . . no
N1' C10' N2' 108.9(2) . . . yes
N1' C10' N3' 107.0(2) . . . yes
N1' C10' C4' 111.7(3) . . . yes
N2' C10' N3' 102.2(3) . . . yes
N2' C10' C4' 114.0(3) . . . yes
N3' C10' C4' 112.5(2) . . . yes

loop_
_geom_bond_atom_site_label_1
_geom_bond_atom_site_label_2
_geom_bond_distance
_geom_bond_site_symmetry_1
_geom_bond_site_symmetry_2
_geom_bond_publ_flag
S5 C4A 1.747(3) . . yes
S5 C5A 1.739(3) . . yes
S5' C5A' 1.736(3) . . yes
S5' C4A' 1.752(5) . . yes
O5 C1 1.442(5) . . yes
O11 N1 1.213(4) . . yes
O12 N1 1.214(4) . . yes
O21 N2 1.205(7) . . yes
O22 N2 1.222(7) . . yes
O31 N3 1.196(5) . . yes
O32 N3 1.209(5) . . yes
N1 C10 1.517(5) . . yes
N2 C10 1.521(4) . . yes
N3 C10 1.538(4) . . yes
C1 C2 1.486(4) . . no
C1 C9B 1.489(4) . . no
C2 C3 1.307(4) . . no
C3 C4 1.510(4) . . no
C4 C4A 1.515(4) . . no
C4 C10 1.525(5) . . no
C4A C9B 1.347(4) . . no
O5' C1' 1.438(4) . . yes
C5A C6 1.399(4) . . no
C5A C9A 1.399(4) . . no
C6 C7 1.378(4) . . no
C7 C8 1.390(4) . . no
C8 C9 1.372(4) . . no
C9 C9A 1.400(4) . . no
C9A C9B 1.443(4) . . no
O11' N1' 1.216(4) . . yes
O12' N1' 1.210(3) . . yes
O21' N2' 1.213(3) . . yes
O22' N2' 1.212(5) . . yes
O31' N3' 1.210(4) . . yes
O32' N3' 1.219(4) . . yes
N1' C10' 1.519(4) . . yes
N2' C10' 1.519(5) . . yes
N3' C10' 1.549(4) . . yes
C1' C2' 1.482(4) . . no
C1' C9B' 1.499(5) . . no
C4A' C4' 1.502(4) . . no
C4A' C9B' 1.343(5) . . no
C2' C3' 1.316(5) . . no
C5A' C9A' 1.403(5) . . no
C5A' C6' 1.401(4) . . no
C3' C4' 1.519(5) . . no
C9A' C9B' 1.440(4) . . no
C9A' C9' 1.399(4) . . no
C4' C10' 1.536(4) . . no
C6' C7' 1.369(5) . . no
C7' C8' 1.401(9) . . no
C8' C9' 1.364(5) . . no

loop_
_geom_torsion_atom_site_label_1
_geom_torsion_atom_site_label_2
_geom_torsion_atom_site_label_3
_geom_torsion_atom_site_label_4
_geom_torsion
_geom_torsion_site_symmetry_1
_geom_torsion_site_symmetry_2
_geom_torsion_site_symmetry_3
_geom_torsion_site_symmetry_4
_geom_torsion_publ_flag
C5A S5 C4A C4 -175.3(3) . . . . no
C5A S5 C4A C9B -0.3(4) . . . . no
C4A S5 C5A C6 -179.3(4) . . . . no
C4A S5 C5A C9A 2.1(3) . . . . no
C5A' S5' C4A' C4' -176.7(3) . . . . no
C5A' S5' C4A' C9B' -1.2(3) . . . . no
C4A' S5' C5A' C9A' 2.6(3) . . . . no
C4A' S5' C5A' C6' -179.6(3) . . . . no
O11 N1 C10 N3 17.6(4) . . . . no
O11 N1 C10 C4 -106.4(3) . . . . no
O11 N1 C10 N2 127.2(3) . . . . no
O12 N1 C10 N2 -58.0(4) . . . . no
O12 N1 C10 N3 -167.6(3) . . . . no
O12 N1 C10 C4 68.4(4) . . . . no
O21 N2 C10 N3 104.2(3) . . . . no
O21 N2 C10 C4 -133.3(3) . . . . no
O22 N2 C10 N1 172.6(2) . . . . no
O21 N2 C10 N1 -9.3(3) . . . . no
O22 N2 C10 N3 -73.9(3) . . . . no
O22 N2 C10 C4 48.6(3) . . . . no
O31 N3 C10 C4 3.5(5) . . . . no
O32 N3 C10 C4 -173.5(3) . . . . no
O32 N3 C10 N1 64.5(4) . . . . no
O32 N3 C10 N2 -50.3(5) . . . . no
O31 N3 C10 N1 -118.5(4) . . . . no
O31 N3 C10 N2 126.7(4) . . . . no
C2 C1 C9B C4A 7.9(5) . . . . no
C2 C1 C9B C9A -172.5(3) . . . . no
O5 C1 C9B C4A -112.4(4) . . . . no
O5 C1 C2 C3 116.5(4) . . . . no
C9B C1 C2 C3 -3.6(6) . . . . no
O5 C1 C9B C9A 67.2(4) . . . . no
C1 C2 C3 C4 -1.9(6) . . . . no
C2 C3 C4 C10 -122.4(4) . . . . no
C2 C3 C4 C4A 3.4(5) . . . . no
C10 C4 C4A C9B 123.5(4) . . . . no
C10 C4 C4A S5 -62.0(4) . . . . no
C3 C4 C10 N3 -68.3(3) . . . . no
C3 C4 C10 N1 52.3(3) . . . . no
C3 C4 C10 N2 175.8(3) . . . . no
C4A C4 C10 N3 168.2(3) . . . . no
C3 C4 C4A C9B 1.0(5) . . . . no
C4A C4 C10 N1 -71.2(3) . . . . no
C4A C4 C10 N2 52.3(4) . . . . no
C3 C4 C4A S5 175.5(3) . . . . no
S5 C4A C9B C9A -1.5(5) . . . . no
C4 C4A C9B C1 -7.0(6) . . . . no
C4 C4A C9B C9A 173.4(3) . . . . no
S5 C4A C9B C1 178.1(3) . . . . no
C6 C5A C9A C9 -4.5(6) . . . . no
C6 C5A C9A C9B 178.0(4) . . . . no
C9A C5A C6 C7 3.3(6) . . . . no
S5 C5A C9A C9 174.2(3) . . . . no
S5 C5A C6 C7 -175.2(3) . . . . no
S5 C5A C9A C9B -3.3(4) . . . . no
C5A C6 C7 C8 -0.4(6) . . . . no
C6 C7 C8 C9 -1.4(6) . . . . no
C7 C8 C9 C9A 0.2(6) . . . . no
C8 C9 C9A C5A 2.7(6) . . . . no
C8 C9 C9A C9B 179.7(4) . . . . no
C5A C9A C9B C4A 3.1(5) . . . . no
C9 C9A C9B C1 6.3(6) . . . . no
C9 C9A C9B C4A -174.0(4) . . . . no
C5A C9A C9B C1 -176.5(4) . . . . no
O11' N1' C10' N2' 117.9(3) . . . . no
O11' N1' C10' N3' 8.2(4) . . . . no
O11' N1' C10' C4' -115.3(3) . . . . no
O12' N1' C10' N2' -65.0(3) . . . . no
O12' N1' C10' N3' -174.7(2) . . . . no
O12' N1' C10' C4' 61.8(3) . . . . no
O21' N2' C10' N1' 1.7(3) . . . . no
O21' N2' C10' N3' 114.6(3) . . . . no
O21' N2' C10' C4' -123.8(3) . . . . no
O22' N2' C10' N1' -177.1(2) . . . . no
O22' N2' C10' N3' -64.2(3) . . . . no
O22' N2' C10' C4' 57.5(3) . . . . no
O31' N3' C10' N1' -110.7(4) . . . . no
O31' N3' C10' N2' 135.0(3) . . . . no
O31' N3' C10' C4' 12.3(5) . . . . no
O32' N3' C10' N1' 70.2(4) . . . . no
O32' N3' C10' N2' -44.1(4) . . . . no
O32' N3' C10' C4' -166.8(3) . . . . no
O5' C1' C2' C3' 117.3(4) . . . . no
C9B' C1' C2' C3' -6.2(5) . . . . no
O5' C1' C9B' C4A' -112.8(3) . . . . no
O5' C1' C9B' C9A' 68.7(4) . . . . no
C2' C1' C9B' C4A' 9.7(4) . . . . no
C2' C1' C9B' C9A' -168.8(3) . . . . no
S5' C4A' C4' C3' 169.2(2) . . . . no
S5' C4A' C4' C10' -68.7(4) . . . . no
C9B' C4A' C4' C3' -5.7(4) . . . . no
C9B' C4A' C4' C10' 116.4(4) . . . . no
S5' C4A' C9B' C1' -179.1(2) . . . . no
S5' C4A' C9B' C9A' -0.4(4) . . . . no
C4' C4A' C9B' C1' -3.7(5) . . . . no
C4' C4A' C9B' C9A' 174.9(3) . . . . no
C1' C2' C3' C4' -3.3(5) . . . . no
S5' C5A' C9A' C9B' -3.2(4) . . . . no
S5' C5A' C9A' C9' 176.0(2) . . . . no
C6' C5A' C9A' C9B' 178.8(3) . . . . no
C6' C5A' C9A' C9' -1.9(5) . . . . no
S5' C5A' C6' C7' -176.3(3) . . . . no
C9A' C5A' C6' C7' 1.3(5) . . . . no
C2' C3' C4' C4A' 9.3(4) . . . . no
C2' C3' C4' C10' -116.7(3) . . . . no
C5A' C9A' C9B' C1' -179.0(3) . . . . no
C5A' C9A' C9B' C4A' 2.4(4) . . . . no
C9' C9A' C9B' C1' 1.8(5) . . . . no
C9' C9A' C9B' C4A' -176.8(3) . . . . no
C5A' C9A' C9' C8' -0.2(5) . . . . no
C9B' C9A' C9' C8' 178.9(3) . . . . no
C4A' C4' C10' N1' -77.9(4) . . . . no
C4A' C4' C10' N2' 46.1(4) . . . . no
C4A' C4' C10' N3' 161.8(3) . . . . no
C3' C4' C10' N1' 45.7(3) . . . . no
C3' C4' C10' N2' 169.7(2) . . . . no
C3' C4' C10' N3' -74.6(3) . . . . no
C5A' C6' C7' C8' 1.4(5) . . . . no
C6' C7' C8' C9' -3.4(5) . . . . no
C7' C8' C9' C9A' 2.8(5) . . . . no
